data_7203143
loop_
_publ_author_name
'Chen, Danlin'
'Lai, Chian Sing'
'Tiekink, Edward R. T.'

_publ_section_title
;
 Supramolecular aggregation in diimine adducts of zinc(ii)
 dithiophosphates: controlling the formation of monomeric, dimeric,
 polymeric (zig-zag and helical), and 2-D motifs
;
_journal_issue 1
_journal_name_full CrystEngComm
_journal_page_first 51
_journal_paper_doi 10.1039/b513393a
_journal_volume 8
_journal_year 2006
_chemical_formula_moiety 'C25 H42 N2 O4 P2 S4 Zn'
_chemical_formula_sum 'C25 H42 N2 O4 P2 S4 Zn'
_chemical_formula_weight 690.16
_chemical_name_systematic
;
?
;
_space_group_IT_number 14
_symmetry_cell_setting monoclinic
_symmetry_space_group_name_Hall '-P 2ybc'
_symmetry_space_group_name_H-M 'P 1 21/c 1'
_atom_sites_solution_hydrogens geom
_atom_sites_solution_primary direct
_atom_sites_solution_secondary difmap
_audit_creation_method SHELXL-97
_cell_angle_alpha 90
_cell_angle_beta 103.262(1)
_cell_angle_gamma 90
_cell_formula_units_Z 8
_cell_length_a 18.5675(6)
_cell_length_b 23.9914(7)
_cell_length_c 16.1405(5)
_cell_measurement_reflns_used 9464
_cell_measurement_temperature 223(2)
_cell_measurement_theta_max 25.2
_cell_measurement_theta_min 2.3
_cell_volume 6998.2(4)
_computing_cell_refinement 'SAINT (Bruker, 2000)'
_computing_data_collection 'SMART (Bruker, 2000)'
_computing_data_reduction 'SHELXTL (Bruker, 2000)'
_computing_molecular_graphics 'ORTEPII (Johnson, 1976)'
_computing_publication_material 'Bruker SHEXLTL (Bruker, 2000)'
_computing_structure_refinement 'SHELXL-97 (Sheldrick, 1997)'
_computing_structure_solution 'PATTY in DIRDIF92 (Beurskens et al., 1992)'
_diffrn_ambient_temperature 223(2)
_diffrn_measured_fraction_theta_full 0.998
_diffrn_measured_fraction_theta_max 0.998
_diffrn_measurement_device_type 'Bruker AXS SMART CCD'
_diffrn_measurement_method '\f and \w scans'
_diffrn_radiation_monochromator graphite
_diffrn_radiation_source 'fine-focus sealed tube'
_diffrn_radiation_type MoK\a
_diffrn_radiation_wavelength 0.71069
_diffrn_reflns_av_R_equivalents 0.039
_diffrn_reflns_av_sigmaI/netI 0.058
_diffrn_reflns_limit_h_max 21
_diffrn_reflns_limit_h_min -26
_diffrn_reflns_limit_k_max 33
_diffrn_reflns_limit_k_min -33
_diffrn_reflns_limit_l_max 22
_diffrn_reflns_limit_l_min -15
_diffrn_reflns_number 59094
_diffrn_reflns_theta_full 30.1
_diffrn_reflns_theta_max 30.1
_diffrn_reflns_theta_min 1.1
_diffrn_standards_decay_% 0
_diffrn_standards_number 0
_exptl_absorpt_coefficient_mu 1.062
_exptl_absorpt_correction_T_max 1
_exptl_absorpt_correction_T_min 0.627
_exptl_absorpt_correction_type multi-scan
_exptl_absorpt_process_details '(SADABS, Bruker, 2000 & Blessing, 1995)'
_exptl_crystal_colour colourless
_exptl_crystal_density_diffrn 1.310
_exptl_crystal_density_method 'not measured'
_exptl_crystal_description block
_exptl_crystal_F_000 2896
_exptl_crystal_size_max 0.34
_exptl_crystal_size_mid 0.29
_exptl_crystal_size_min 0.26
_refine_diff_density_max 1.62
_refine_diff_density_min -1.50
_refine_diff_density_rms 0.098
_refine_ls_extinction_method none
_refine_ls_goodness_of_fit_ref 1.06
_refine_ls_hydrogen_treatment constr
_refine_ls_matrix_type full
_refine_ls_number_parameters 683
_refine_ls_number_reflns 20496
_refine_ls_number_restraints 0
_refine_ls_restrained_S_all 1.06
_refine_ls_R_factor_all 0.124
_refine_ls_R_factor_gt 0.074
_refine_ls_shift/su_max 0.001
_refine_ls_shift/su_mean 0.000
_refine_ls_structure_factor_coef Fsqd
_refine_ls_weighting_details 'calc w=1/[\s^2^(Fo^2^)+(0.1013P)^2^+6.1193P] where P=(Fo^2^+2Fc^2^)/3'
_refine_ls_weighting_scheme calc
_refine_ls_wR_factor_gt 0.192
_refine_ls_wR_factor_ref 0.223
_reflns_number_gt 11846
_reflns_number_total 20496
_reflns_threshold_expression I>2\s(I)
_cod_data_source_file b513393a.txt
_cod_data_source_block shelxl_4
_cod_original_sg_symbol_H-M P21/c
_cod_database_code 7203143

loop_
_symmetry_equiv_pos_as_xyz
'x, y, z'
'-x, y+1/2, -z+1/2'
'-x, -y, -z'
'x, -y-1/2, z-1/2'

loop_
_atom_site_label
_atom_site_type_symbol
_atom_site_fract_x
_atom_site_fract_y
_atom_site_fract_z
_atom_site_U_iso_or_equiv
_atom_site_adp_type
_atom_site_occupancy
_atom_site_symmetry_multiplicity
_atom_site_calc_flag
_atom_site_refinement_flags
_atom_site_disorder_assembly
_atom_site_disorder_group
Zn1 Zn 0.58280(3) 0.629092(19) 0.75813(3) 0.04655(13) Uani 1 1 d . . .
Zn2 Zn -0.06248(2) 0.63339(2) 0.20502(3) 0.04539(13) Uani 1 1 d . . .
S1 S 0.66781(8) 0.57900(5) 0.85714(8) 0.0672(4) Uani 1 1 d . . .
S2 S 0.65198(7) 0.49197(5) 0.68650(7) 0.0607(3) Uani 1 1 d . . .
S3 S 0.54147(9) 0.68585(8) 0.85276(11) 0.0980(6) Uani 1 1 d . . .
S4 S 0.41827(11) 0.72299(9) 0.67486(14) 0.1143(7) Uani 1 1 d . . .
S5 S -0.15616(8) 0.57529(7) 0.13529(8) 0.0755(4) Uani 1 1 d . . .
S6 S -0.18849(8) 0.57687(9) 0.33404(8) 0.0918(5) Uani 1 1 d . . .
S7 S -0.01365(6) 0.66110(4) 0.09152(6) 0.0485(2) Uani 1 1 d . . .
S8 S 0.09997(7) 0.73766(6) 0.24318(8) 0.0679(3) Uani 1 1 d . . .
P1 P 0.69380(6) 0.50731(4) 0.80601(7) 0.0471(2) Uani 1 1 d . . .
P2 P 0.47083(9) 0.74174(6) 0.78720(13) 0.0868(5) Uani 1 1 d . . .
P3 P -0.21469(7) 0.54842(5) 0.21914(8) 0.0559(3) Uani 1 1 d . A .
P4 P 0.03287(6) 0.73526(5) 0.13209(7) 0.0463(2) Uani 1 1 d . . .
O1 O 0.78035(18) 0.50530(16) 0.8214(2) 0.0717(10) Uani 1 1 d . . .
O2 O 0.6727(3) 0.46311(14) 0.8688(2) 0.0851(12) Uani 1 1 d . . .
O3 O 0.5171(5) 0.7960(2) 0.7828(7) 0.225(5) Uani 1 1 d . . .
O4 O 0.4250(2) 0.76322(19) 0.8533(3) 0.1055(15) Uani 1 1 d . . .
O5 O -0.29829(17) 0.56179(15) 0.1805(2) 0.0665(8) Uani 1 1 d . . .
O6 O -0.2220(3) 0.48194(17) 0.2089(3) 0.1026(14) Uani 1 1 d . . .
O7 O 0.06819(17) 0.75841(13) 0.05815(19) 0.0567(7) Uani 1 1 d . . .
O8 O -0.03574(16) 0.77599(12) 0.12168(19) 0.0541(7) Uani 1 1 d . . .
N1 N 0.02114(17) 0.59374(14) 0.29040(19) 0.0445(7) Uani 1 1 d . . .
N2 N 0.49883(17) 0.58482(13) 0.68564(19) 0.0406(7) Uani 1 1 d . . .
N3 N -0.10181(18) 0.69382(15) 0.27015(19) 0.0485(8) Uani 1 1 d . . .
N4 N -0.36760(18) 0.66508(14) 0.6694(2) 0.0504(8) Uani 1 1 d . . .
C1 C 0.8326(3) 0.5219(2) 0.9001(3) 0.0678(13) Uani 1 1 d . . .
H1 H 0.8061 0.5433 0.9364 0.081 Uiso 1 1 calc R . .
C2 C 0.8887(4) 0.5583(3) 0.8747(4) 0.0955(19) Uani 1 1 d . . .
H2A H 0.8647 0.5915 0.8467 0.143 Uiso 1 1 calc R . .
H2B H 0.9122 0.5383 0.8358 0.143 Uiso 1 1 calc R . .
H2C H 0.9258 0.5691 0.9249 0.143 Uiso 1 1 calc R . .
C3 C 0.8654(4) 0.4708(3) 0.9460(4) 0.109(2) Uani 1 1 d . . .
H3A H 0.8269 0.4491 0.9623 0.164 Uiso 1 1 calc R . .
H3B H 0.9023 0.4813 0.9965 0.164 Uiso 1 1 calc R . .
H3C H 0.8886 0.4486 0.9090 0.164 Uiso 1 1 calc R . .
C4 C 0.6443(3) 0.4074(2) 0.8465(3) 0.0693(13) Uani 1 1 d . . .
H4 H 0.6181 0.4063 0.7857 0.083 Uiso 1 1 calc R . .
C5 C 0.7048(5) 0.3675(3) 0.8620(7) 0.156(4) Uani 1 1 d . . .
H5A H 0.7385 0.3763 0.8260 0.233 Uiso 1 1 calc R . .
H5B H 0.6852 0.3302 0.8491 0.233 Uiso 1 1 calc R . .
H5C H 0.7310 0.3693 0.9213 0.233 Uiso 1 1 calc R . .
C6 C 0.5924(6) 0.3948(4) 0.8996(6) 0.148(4) Uani 1 1 d . . .
H6A H 0.5514 0.4209 0.8869 0.222 Uiso 1 1 calc R . .
H6B H 0.6175 0.3979 0.9591 0.222 Uiso 1 1 calc R . .
H6C H 0.5738 0.3571 0.8880 0.222 Uiso 1 1 calc R . .
C7 C 0.5454(5) 0.8354(4) 0.8260(5) 0.129(3) Uani 1 1 d . . .
H7 H 0.5776 0.8134 0.8719 0.155 Uiso 1 1 calc R . .
C8 C 0.6079(6) 0.8588(4) 0.7863(8) 0.187(5) Uani 1 1 d . . .
H8A H 0.6253 0.8297 0.7541 0.281 Uiso 1 1 calc R . .
H8B H 0.6485 0.8717 0.8313 0.281 Uiso 1 1 calc R . .
H8C H 0.5888 0.8896 0.7488 0.281 Uiso 1 1 calc R . .
C9 C 0.5202(4) 0.8740(3) 0.8794(6) 0.116(3) Uani 1 1 d . . .
H9A H 0.4820 0.8568 0.9029 0.174 Uiso 1 1 calc R . .
H9B H 0.5000 0.9066 0.8464 0.174 Uiso 1 1 calc R . .
H9C H 0.5611 0.8852 0.9253 0.174 Uiso 1 1 calc R . .
C10 C 0.3506(5) 0.7500(5) 0.8503(6) 0.152(4) Uani 1 1 d . . .
H10 H 0.3249 0.7419 0.7907 0.182 Uiso 1 1 calc R . .
C11 C 0.3396(11) 0.7059(6) 0.9017(14) 0.359(15) Uani 1 1 d . . .
H11A H 0.3561 0.6715 0.8803 0.539 Uiso 1 1 calc R . .
H11B H 0.2875 0.7030 0.9014 0.539 Uiso 1 1 calc R . .
H11C H 0.3678 0.7122 0.9595 0.539 Uiso 1 1 calc R . .
C12 C 0.3189(7) 0.8073(7) 0.8796(9) 0.247(8) Uani 1 1 d . . .
H12A H 0.3284 0.8375 0.8436 0.371 Uiso 1 1 calc R . .
H12B H 0.3432 0.8152 0.9383 0.371 Uiso 1 1 calc R . .
H12C H 0.2660 0.8039 0.8746 0.371 Uiso 1 1 calc R . .
C13 C -0.3367(3) 0.5528(3) 0.0910(3) 0.0778(15) Uani 1 1 d . . .
H13 H -0.3005 0.5439 0.0565 0.093 Uiso 1 1 calc R . .
C14 C -0.3894(4) 0.5052(4) 0.0884(5) 0.130(3) Uani 1 1 d . . .
H14A H -0.3618 0.4714 0.1072 0.195 Uiso 1 1 calc R . .
H14B H -0.4182 0.5003 0.0306 0.195 Uiso 1 1 calc R . .
H14C H -0.4223 0.5132 0.1256 0.195 Uiso 1 1 calc R . .
C15 C -0.3757(4) 0.6060(4) 0.0611(5) 0.122(3) Uani 1 1 d . . .
H15A H -0.3395 0.6351 0.0608 0.183 Uiso 1 1 calc R . .
H15B H -0.4070 0.6164 0.0991 0.183 Uiso 1 1 calc R . .
H15C H -0.4059 0.6010 0.0040 0.183 Uiso 1 1 calc R . .
C16 C -0.1714(6) 0.4395(5) 0.2329(6) 0.079(3) Uiso 0.636(13) 1 d P A 1
H16 H -0.1245 0.4547 0.2675 0.094 Uiso 0.636(13) 1 calc PR A 1
C17 C -0.2021(11) 0.3988(8) 0.2825(12) 0.173(8) Uiso 0.636(13) 1 d P A 1
H17A H -0.2137 0.4169 0.3315 0.260 Uiso 0.636(13) 1 calc PR A 1
H17B H -0.1661 0.3694 0.3015 0.260 Uiso 0.636(13) 1 calc PR A 1
H17C H -0.2468 0.3828 0.2473 0.260 Uiso 0.636(13) 1 calc PR A 1
C18 C -0.1574(9) 0.4077(6) 0.1651(9) 0.123(5) Uiso 0.636(13) 1 d P A 1
H18A H -0.1366 0.4315 0.1278 0.185 Uiso 0.636(13) 1 calc PR A 1
H18B H -0.2033 0.3915 0.1332 0.185 Uiso 0.636(13) 1 calc PR A 1
H18C H -0.1226 0.3782 0.1874 0.185 Uiso 0.636(13) 1 calc PR A 1
C16' C -0.1383(14) 0.4626(10) 0.2457(14) 0.106(7) Uiso 0.364(13) 1 d P A 2
H16' H -0.1073 0.4965 0.2587 0.127 Uiso 0.364(13) 1 calc PR A 2
C17' C -0.1419(15) 0.4327(11) 0.3364(16) 0.136(10) Uiso 0.364(13) 1 d P A 2
H17D H -0.1626 0.4586 0.3709 0.204 Uiso 0.364(13) 1 calc PR A 2
H17E H -0.0924 0.4222 0.3666 0.204 Uiso 0.364(13) 1 calc PR A 2
H17F H -0.1728 0.3998 0.3253 0.204 Uiso 0.364(13) 1 calc PR A 2
C18' C -0.1080(16) 0.4284(11) 0.1897(16) 0.128(9) Uiso 0.364(13) 1 d P A 2
H18D H -0.1079 0.4489 0.1379 0.192 Uiso 0.364(13) 1 calc PR A 2
H18E H -0.1379 0.3950 0.1758 0.192 Uiso 0.364(13) 1 calc PR A 2
H18F H -0.0578 0.4180 0.2173 0.192 Uiso 0.364(13) 1 calc PR A 2
C19 C 0.1421(3) 0.7426(3) 0.0493(4) 0.091(2) Uani 1 1 d . . .
H19 H 0.1702 0.7250 0.1024 0.109 Uiso 1 1 calc R . .
C20 C 0.1352(4) 0.7037(3) -0.0224(4) 0.101(2) Uani 1 1 d . . .
H20A H 0.1128 0.6692 -0.0093 0.151 Uiso 1 1 calc R . .
H20B H 0.1839 0.6959 -0.0320 0.151 Uiso 1 1 calc R . .
H20C H 0.1045 0.7202 -0.0732 0.151 Uiso 1 1 calc R . .
C21 C 0.1787(7) 0.7950(6) 0.0328(10) 0.265(10) Uani 1 1 d . . .
H21A H 0.1846 0.8193 0.0818 0.397 Uiso 1 1 calc R . .
H21B H 0.1486 0.8134 -0.0167 0.397 Uiso 1 1 calc R . .
H21C H 0.2270 0.7865 0.0223 0.397 Uiso 1 1 calc R . .
C22 C -0.0230(3) 0.83557(19) 0.1393(3) 0.0652(12) Uani 1 1 d . . .
H22 H 0.0303 0.8427 0.1628 0.078 Uiso 1 1 calc R . .
C23 C -0.0669(4) 0.8515(3) 0.2034(4) 0.095(2) Uani 1 1 d . . .
H23A H -0.0474 0.8320 0.2564 0.143 Uiso 1 1 calc R . .
H23B H -0.1183 0.8413 0.1818 0.143 Uiso 1 1 calc R . .
H23C H -0.0632 0.8914 0.2132 0.143 Uiso 1 1 calc R . .
C24 C -0.0489(5) 0.8657(2) 0.0566(4) 0.103(2) Uani 1 1 d . . .
H24A H -0.0183 0.8553 0.0178 0.155 Uiso 1 1 calc R . .
H24B H -0.0453 0.9056 0.0665 0.155 Uiso 1 1 calc R . .
H24C H -0.1000 0.8559 0.0318 0.155 Uiso 1 1 calc R . .
C25 C 0.0869(2) 0.5886(2) 0.2725(3) 0.0593(11) Uani 1 1 d . . .
H25 H 0.0955 0.6072 0.2244 0.071 Uiso 1 1 calc R . .
C26 C 0.1433(2) 0.5573(2) 0.3209(3) 0.0576(11) Uani 1 1 d . . .
H26 H 0.1894 0.5553 0.3062 0.069 Uiso 1 1 calc R . .
C27 C 0.1320(2) 0.52883(16) 0.3914(3) 0.0463(9) Uani 1 1 d . . .
C28 C 0.0645(2) 0.5361(2) 0.4115(3) 0.0575(11) Uani 1 1 d . . .
H28 H 0.0554 0.5193 0.4607 0.069 Uiso 1 1 calc R . .
C29 C 0.0101(2) 0.56789(19) 0.3602(3) 0.0550(10) Uani 1 1 d . . .
H29 H -0.0360 0.5715 0.3746 0.066 Uiso 1 1 calc R . .
C30 C 0.1920(2) 0.49310(17) 0.4429(3) 0.0532(10) Uani 1 1 d . . .
H30A H 0.2105 0.4680 0.4045 0.064 Uiso 1 1 calc R . .
H30B H 0.1711 0.4701 0.4816 0.064 Uiso 1 1 calc R . .
C31 C 0.2569(2) 0.52658(16) 0.4949(3) 0.0465(9) Uani 1 1 d . . .
H31A H 0.2755 0.5521 0.4571 0.056 Uiso 1 1 calc R . .
H31B H 0.2399 0.5490 0.5374 0.056 Uiso 1 1 calc R . .
C32 C 0.3190(2) 0.48856(16) 0.5392(3) 0.0471(9) Uani 1 1 d . . .
H32A H 0.3003 0.4628 0.5764 0.056 Uiso 1 1 calc R . .
H32B H 0.3363 0.4664 0.4965 0.056 Uiso 1 1 calc R . .
C33 C 0.3829(2) 0.52137(15) 0.5912(2) 0.0412(8) Uani 1 1 d . . .
C34 C 0.4348(2) 0.5455(2) 0.5546(3) 0.0580(11) Uani 1 1 d . . .
H34 H 0.4317 0.5409 0.4960 0.070 Uiso 1 1 calc R . .
C35 C 0.4915(3) 0.5764(2) 0.6032(3) 0.0597(12) Uani 1 1 d . . .
H35 H 0.5266 0.5923 0.5765 0.072 Uiso 1 1 calc R . .
C36 C 0.3909(2) 0.52993(19) 0.6770(3) 0.0562(11) Uani 1 1 d . . .
H36 H 0.3569 0.5139 0.7051 0.067 Uiso 1 1 calc R . .
C37 C 0.4482(2) 0.56162(19) 0.7220(3) 0.0546(10) Uani 1 1 d . . .
H37 H 0.4520 0.5673 0.7805 0.066 Uiso 1 1 calc R . .
C38 C -0.0609(2) 0.71535(18) 0.3422(3) 0.0506(9) Uani 1 1 d . . .
H38 H -0.0107 0.7054 0.3593 0.061 Uiso 1 1 calc R . .
C39 C -0.0898(2) 0.75147(19) 0.3921(3) 0.0540(10) Uani 1 1 d . . .
H39 H -0.0595 0.7653 0.4427 0.065 Uiso 1 1 calc R . .
C40 C -0.1632(2) 0.76764(17) 0.3685(3) 0.0490(9) Uani 1 1 d . . .
C41 C -0.2037(3) 0.7463(2) 0.2925(3) 0.0649(13) Uani 1 1 d . . .
H41 H -0.2534 0.7570 0.2727 0.078 Uiso 1 1 calc R . .
C42 C -0.1726(3) 0.7099(2) 0.2458(3) 0.0636(13) Uani 1 1 d . . .
H42 H -0.2018 0.6957 0.1948 0.076 Uiso 1 1 calc R . .
C43 C -0.1961(3) 0.80541(18) 0.4239(3) 0.0595(11) Uani 1 1 d . . .
H43A H -0.2397 0.8240 0.3889 0.071 Uiso 1 1 calc R . .
H43B H -0.1600 0.8343 0.4478 0.071 Uiso 1 1 calc R . .
C44 C -0.2191(3) 0.77430(18) 0.4973(3) 0.0526(10) Uani 1 1 d . . .
H44A H -0.1752 0.7568 0.5333 0.063 Uiso 1 1 calc R . .
H44B H -0.2384 0.8013 0.5323 0.063 Uiso 1 1 calc R . .
C45 C -0.2771(3) 0.7300(2) 0.4670(3) 0.0639(12) Uani 1 1 d . . .
H45A H -0.3174 0.7459 0.4234 0.077 Uiso 1 1 calc R . .
H45B H -0.2551 0.6995 0.4408 0.077 Uiso 1 1 calc R . .
C46 C -0.3080(2) 0.70709(19) 0.5383(3) 0.0535(10) Uani 1 1 d . . .
C47 C -0.3674(3) 0.7322(2) 0.5616(3) 0.0616(11) Uani 1 1 d . . .
H47 H -0.3884 0.7647 0.5333 0.074 Uiso 1 1 calc R . .
C48 C -0.3959(3) 0.71020(18) 0.6254(3) 0.0558(10) Uani 1 1 d . . .
H48 H -0.4372 0.7276 0.6388 0.067 Uiso 1 1 calc R . .
C49 C -0.3100(3) 0.6408(2) 0.6483(4) 0.0667(13) Uani 1 1 d . . .
H49 H -0.2894 0.6090 0.6787 0.080 Uiso 1 1 calc R . .
C50 C -0.2795(3) 0.6601(2) 0.5842(4) 0.0672(13) Uani 1 1 d . . .
H50 H -0.2390 0.6413 0.5712 0.081 Uiso 1 1 calc R . .

loop_
_atom_site_aniso_label
_atom_site_aniso_U_11
_atom_site_aniso_U_22
_atom_site_aniso_U_33
_atom_site_aniso_U_23
_atom_site_aniso_U_13
_atom_site_aniso_U_12
Zn1 0.0443(3) 0.0455(3) 0.0475(3) -0.00434(19) 0.00579(19) -0.01038(19)
Zn2 0.0422(3) 0.0604(3) 0.0342(2) 0.00086(19) 0.01016(17) 0.0091(2)
S1 0.0787(8) 0.0604(7) 0.0517(6) -0.0153(5) -0.0076(6) 0.0167(6)
S2 0.0757(8) 0.0607(6) 0.0412(5) -0.0065(5) 0.0042(5) 0.0007(6)
S3 0.0819(10) 0.1103(12) 0.0860(10) -0.0563(9) -0.0135(8) 0.0277(9)
S4 0.1050(14) 0.1246(15) 0.1170(14) 0.0399(12) 0.0329(11) 0.0594(12)
S5 0.0680(8) 0.1179(11) 0.0457(6) -0.0127(6) 0.0237(5) -0.0354(8)
S6 0.0564(8) 0.1789(17) 0.0432(6) 0.0042(8) 0.0178(5) -0.0176(9)
S7 0.0613(6) 0.0491(5) 0.0383(5) 0.0013(4) 0.0180(4) 0.0025(4)
S8 0.0602(7) 0.0870(9) 0.0526(6) -0.0074(6) 0.0047(5) -0.0022(6)
P1 0.0568(6) 0.0425(5) 0.0399(5) -0.0029(4) 0.0069(4) -0.0007(4)
P2 0.0836(10) 0.0518(7) 0.1491(16) 0.0005(8) 0.0764(11) 0.0041(7)
P3 0.0514(6) 0.0655(7) 0.0549(6) 0.0131(5) 0.0207(5) 0.0055(5)
P4 0.0441(6) 0.0531(6) 0.0450(5) -0.0011(4) 0.0170(4) 0.0032(4)
O1 0.057(2) 0.102(3) 0.0541(19) -0.0271(17) 0.0095(15) 0.0085(18)
O2 0.149(4) 0.0548(19) 0.0471(18) 0.0004(14) 0.014(2) -0.033(2)
O3 0.243(8) 0.089(3) 0.437(13) -0.109(6) 0.269(9) -0.088(4)
O4 0.079(3) 0.095(3) 0.164(5) -0.018(3) 0.073(3) -0.006(2)
O5 0.0522(18) 0.095(2) 0.0534(18) -0.0019(17) 0.0139(14) -0.0014(17)
O6 0.128(4) 0.074(3) 0.120(4) 0.031(2) 0.057(3) 0.031(2)
O7 0.0549(18) 0.0644(18) 0.0577(18) 0.0028(14) 0.0273(14) -0.0028(14)
O8 0.0512(17) 0.0504(16) 0.0657(18) 0.0007(13) 0.0239(14) 0.0071(13)
N1 0.0418(17) 0.0540(18) 0.0382(16) 0.0004(14) 0.0100(13) 0.0079(14)
N2 0.0390(16) 0.0437(16) 0.0389(16) -0.0005(13) 0.0085(12) -0.0048(13)
N3 0.0442(18) 0.068(2) 0.0334(16) 0.0012(14) 0.0100(13) 0.0119(16)
N4 0.0408(18) 0.0494(18) 0.059(2) 0.0041(16) 0.0084(15) -0.0099(15)
C1 0.050(3) 0.089(4) 0.060(3) -0.025(3) 0.005(2) 0.006(2)
C2 0.081(4) 0.102(5) 0.105(5) -0.031(4) 0.022(3) -0.009(4)
C3 0.111(5) 0.110(5) 0.083(4) -0.001(4) -0.023(4) 0.001(4)
C4 0.078(4) 0.057(3) 0.072(3) 0.004(2) 0.013(3) -0.014(2)
C5 0.125(7) 0.065(4) 0.252(13) -0.020(5) -0.006(7) 0.009(4)
C6 0.184(10) 0.122(7) 0.164(9) -0.033(6) 0.092(8) -0.058(7)
C7 0.140(7) 0.144(7) 0.122(6) -0.058(5) 0.071(5) -0.085(6)
C8 0.212(11) 0.161(9) 0.228(12) -0.062(8) 0.132(10) -0.115(8)
C9 0.110(6) 0.089(5) 0.153(8) -0.025(5) 0.038(5) 0.000(4)
C10 0.119(7) 0.223(11) 0.140(8) -0.034(7) 0.083(6) -0.058(7)
C11 0.49(3) 0.189(14) 0.56(3) 0.056(18) 0.45(3) -0.001(16)
C12 0.191(13) 0.33(2) 0.273(16) 0.055(14) 0.160(12) 0.127(13)
C13 0.062(3) 0.119(5) 0.050(3) 0.005(3) 0.008(2) 0.001(3)
C14 0.107(6) 0.176(8) 0.092(5) -0.023(5) -0.007(4) -0.043(6)
C15 0.110(6) 0.146(7) 0.107(6) 0.028(5) 0.016(4) 0.037(5)
C19 0.050(3) 0.163(6) 0.067(3) -0.008(4) 0.028(2) 0.001(3)
C20 0.114(5) 0.115(5) 0.091(4) 0.010(4) 0.060(4) 0.039(4)
C21 0.200(12) 0.261(14) 0.42(2) -0.196(15) 0.240(14) -0.155(11)
C22 0.073(3) 0.051(2) 0.080(3) -0.008(2) 0.033(3) 0.003(2)
C23 0.121(6) 0.079(4) 0.101(5) -0.016(3) 0.055(4) 0.020(4)
C24 0.161(7) 0.059(3) 0.101(5) 0.011(3) 0.053(5) 0.024(4)
C25 0.056(3) 0.079(3) 0.047(2) 0.016(2) 0.0210(19) 0.020(2)
C26 0.047(2) 0.078(3) 0.051(2) 0.010(2) 0.0167(18) 0.016(2)
C27 0.042(2) 0.045(2) 0.046(2) 0.0021(16) -0.0016(16) -0.0019(16)
C28 0.048(2) 0.073(3) 0.051(2) 0.018(2) 0.0124(18) -0.004(2)
C29 0.040(2) 0.074(3) 0.053(2) 0.012(2) 0.0150(17) 0.0017(19)
C30 0.043(2) 0.049(2) 0.058(2) 0.0079(18) -0.0066(18) -0.0028(17)
C31 0.041(2) 0.046(2) 0.048(2) 0.0012(16) 0.0001(16) -0.0015(16)
C32 0.041(2) 0.048(2) 0.046(2) 0.0024(16) -0.0026(16) -0.0071(16)
C33 0.0393(19) 0.0420(19) 0.0402(19) 0.0017(15) 0.0046(14) -0.0030(15)
C34 0.058(3) 0.080(3) 0.035(2) -0.0062(19) 0.0089(17) -0.023(2)
C35 0.059(3) 0.080(3) 0.044(2) -0.005(2) 0.0191(19) -0.031(2)
C36 0.054(3) 0.071(3) 0.046(2) -0.001(2) 0.0169(18) -0.024(2)
C37 0.061(3) 0.068(3) 0.037(2) -0.0043(18) 0.0157(18) -0.021(2)
C38 0.042(2) 0.066(3) 0.045(2) -0.0035(19) 0.0116(16) 0.0073(18)
C39 0.056(3) 0.064(3) 0.045(2) -0.0051(19) 0.0175(18) 0.000(2)
C40 0.059(3) 0.051(2) 0.042(2) 0.0077(17) 0.0234(18) 0.0078(18)
C41 0.050(3) 0.088(3) 0.056(3) 0.011(2) 0.011(2) 0.031(2)
C42 0.056(3) 0.094(3) 0.038(2) -0.004(2) 0.0039(18) 0.025(2)
C43 0.074(3) 0.048(2) 0.066(3) 0.008(2) 0.037(2) 0.019(2)
C44 0.063(3) 0.051(2) 0.051(2) -0.0067(18) 0.0276(19) 0.0020(19)
C45 0.064(3) 0.079(3) 0.051(2) -0.011(2) 0.018(2) -0.001(2)
C46 0.052(2) 0.060(3) 0.051(2) -0.0058(19) 0.0171(18) -0.007(2)
C47 0.071(3) 0.060(3) 0.057(3) 0.009(2) 0.020(2) 0.011(2)
C48 0.054(3) 0.056(2) 0.058(3) 0.005(2) 0.0154(19) 0.006(2)
C49 0.055(3) 0.054(3) 0.095(4) 0.016(2) 0.025(3) 0.002(2)
C50 0.058(3) 0.056(3) 0.095(4) 0.005(3) 0.031(3) 0.005(2)

loop_
_atom_type_symbol
_atom_type_description
_atom_type_scat_dispersion_real
_atom_type_scat_dispersion_imag
_atom_type_scat_source
C C 0.0033 0.0016 'International Tables Vol C Tables 4.2.6.8 and 6.1.1.4'
H H 0.0000 0.0000 'International Tables Vol C Tables 4.2.6.8 and 6.1.1.4'
N N 0.0061 0.0033 'International Tables Vol C Tables 4.2.6.8 and 6.1.1.4'
O O 0.0106 0.0060 'International Tables Vol C Tables 4.2.6.8 and 6.1.1.4'
P P 0.1023 0.0942 'International Tables Vol C Tables 4.2.6.8 and 6.1.1.4'
S S 0.1246 0.1234 'International Tables Vol C Tables 4.2.6.8 and 6.1.1.4'
Zn Zn 0.2839 1.4301 'International Tables Vol C Tables 4.2.6.8 and 6.1.1.4'

loop_
_geom_angle_atom_site_label_1
_geom_angle_atom_site_label_2
_geom_angle_atom_site_label_3
_geom_angle
_geom_angle_site_symmetry_1
_geom_angle_site_symmetry_3
_geom_angle_publ_flag
N2 Zn1 N4 103.07(13) . 1_655 ?
N2 Zn1 S3 111.34(10) . . ?
N4 Zn1 S3 118.85(12) 1_655 . ?
N2 Zn1 S1 116.16(10) . . ?
N4 Zn1 S1 110.81(10) 1_655 . ?
S3 Zn1 S1 97.33(5) . . ?
N2 Zn1 S4 69.82(10) . . ?
N4 Zn1 S4 87.53(10) 1_655 . ?
S3 Zn1 S4 61.28(5) . . ?
S1 Zn1 S4 157.41(5) . . ?
N2 Zn1 S2 68.87(9) . . ?
N4 Zn1 S2 85.14(10) 1_655 . ?
S3 Zn1 S2 153.97(6) . . ?
S1 Zn1 S2 62.33(3) . . ?
S4 Zn1 S2 135.03(4) . . ?
N3 Zn2 N1 106.87(12) . . ?
N3 Zn2 S5 111.37(11) . . ?
N1 Zn2 S5 114.55(11) . . ?
N3 Zn2 S7 117.26(10) . . ?
N1 Zn2 S7 106.85(10) . . ?
S5 Zn2 S7 100.09(4) . . ?
N3 Zn2 S6 67.83(11) . . ?
N1 Zn2 S6 86.07(10) . . ?
S5 Zn2 S6 63.49(4) . . ?
S7 Zn2 S6 162.71(4) . . ?
N3 Zn2 S8 79.31(10) . . ?
N1 Zn2 S8 75.56(10) . . ?
S5 Zn2 S8 160.52(4) . . ?
S7 Zn2 S8 60.48(3) . . ?
S6 Zn2 S8 135.64(3) . . ?
P1 S1 Zn1 110.54(6) . . ?
P1 S2 Zn1 67.70(5) . . ?
P2 S3 Zn1 108.84(9) . . ?
P2 S4 Zn1 66.87(6) . . ?
P3 S5 Zn2 109.02(6) . . ?
P3 S6 Zn2 69.14(5) . . ?
P4 S7 Zn2 102.24(5) . . ?
P4 S8 Zn2 61.26(5) . . ?
O1 P1 O2 105.9(2) . . ?
O1 P1 S2 108.23(13) . . ?
O2 P1 S2 114.17(14) . . ?
O1 P1 S1 107.12(14) . . ?
O2 P1 S1 101.09(16) . . ?
S2 P1 S1 119.35(7) . . ?
O3 P2 O4 98.3(3) . . ?
O3 P2 S4 108.6(4) . . ?
O4 P2 S4 118.5(2) . . ?
O3 P2 S3 106.3(4) . . ?
O4 P2 S3 104.4(2) . . ?
S4 P2 S3 118.40(10) . . ?
O5 P3 O6 96.3(2) . . ?
O5 P3 S6 108.54(14) . . ?
O6 P3 S6 116.52(19) . . ?
O5 P3 S5 107.65(14) . . ?
O6 P3 S5 107.04(18) . . ?
S6 P3 S5 118.27(8) . . ?
O8 P4 O7 99.51(16) . . ?
O8 P4 S8 114.28(13) . . ?
O7 P4 S8 113.37(13) . . ?
O8 P4 S7 103.61(12) . . ?
O7 P4 S7 106.50(13) . . ?
S8 P4 S7 117.58(7) . . ?
C1 O1 P1 125.4(3) . . ?
C4 O2 P1 126.1(3) . . ?
C7 O3 P2 141.7(8) . . ?
C10 O4 P2 125.1(5) . . ?
C13 O5 P3 124.9(3) . . ?
C16 O6 C16' 30.8(8) . . ?
C16 O6 P3 131.9(6) . . ?
C16' O6 P3 101.4(10) . . ?
C19 O7 P4 122.8(3) . . ?
C22 O8 P4 119.4(3) . . ?
C25 N1 C29 117.8(3) . . ?
C25 N1 Zn2 119.2(3) . . ?
C29 N1 Zn2 122.6(3) . . ?
C37 N2 C35 117.2(3) . . ?
C37 N2 Zn1 119.4(3) . . ?
C35 N2 Zn1 123.4(3) . . ?
C42 N3 C38 117.8(4) . . ?
C42 N3 Zn2 120.1(3) . . ?
C38 N3 Zn2 121.9(3) . . ?
C48 N4 C49 117.5(4) . . ?
C48 N4 Zn1 121.7(3) . 1_455 ?
C49 N4 Zn1 120.6(3) . 1_455 ?
O1 C1 C3 108.7(4) . . ?
O1 C1 C2 106.7(5) . . ?
C3 C1 C2 112.8(5) . . ?
O1 C1 H1 109.5 . . ?
C3 C1 H1 109.5 . . ?
C2 C1 H1 109.5 . . ?
C1 C2 H2A 109.5 . . ?
C1 C2 H2B 109.5 . . ?
H2A C2 H2B 109.5 . . ?
C1 C2 H2C 109.5 . . ?
H2A C2 H2C 109.5 . . ?
H2B C2 H2C 109.5 . . ?
C1 C3 H3A 109.5 . . ?
C1 C3 H3B 109.5 . . ?
H3A C3 H3B 109.5 . . ?
C1 C3 H3C 109.5 . . ?
H3A C3 H3C 109.5 . . ?
H3B C3 H3C 109.5 . . ?
O2 C4 C5 109.9(5) . . ?
O2 C4 C6 107.3(5) . . ?
C5 C4 C6 110.5(7) . . ?
O2 C4 H4 109.7 . . ?
C5 C4 H4 109.7 . . ?
C6 C4 H4 109.7 . . ?
C4 C5 H5A 109.5 . . ?
C4 C5 H5B 109.5 . . ?
H5A C5 H5B 109.5 . . ?
C4 C5 H5C 109.5 . . ?
H5A C5 H5C 109.5 . . ?
H5B C5 H5C 109.5 . . ?
C4 C6 H6A 109.5 . . ?
C4 C6 H6B 109.5 . . ?
H6A C6 H6B 109.5 . . ?
C4 C6 H6C 109.5 . . ?
H6A C6 H6C 109.5 . . ?
H6B C6 H6C 109.5 . . ?
O3 C7 C9 134.0(8) . . ?
O3 C7 C8 108.0(7) . . ?
C9 C7 C8 113.4(7) . . ?
O3 C7 H7 97.0 . . ?
C9 C7 H7 97.0 . . ?
C8 C7 H7 97.0 . . ?
C7 C8 H8A 109.5 . . ?
C7 C8 H8B 109.5 . . ?
H8A C8 H8B 109.5 . . ?
C7 C8 H8C 109.5 . . ?
H8A C8 H8C 109.5 . . ?
H8B C8 H8C 109.5 . . ?
C7 C9 H9A 109.5 . . ?
C7 C9 H9B 109.5 . . ?
H9A C9 H9B 109.5 . . ?
C7 C9 H9C 109.5 . . ?
H9A C9 H9C 109.5 . . ?
H9B C9 H9C 109.5 . . ?
C11 C10 O4 115.3(13) . . ?
C11 C10 C12 111.3(10) . . ?
O4 C10 C12 102.7(8) . . ?
C11 C10 H10 109.1 . . ?
O4 C10 H10 109.1 . . ?
C12 C10 H10 109.1 . . ?
C10 C11 H11A 109.5 . . ?
C10 C11 H11B 109.5 . . ?
H11A C11 H11B 109.5 . . ?
C10 C11 H11C 109.5 . . ?
H11A C11 H11C 109.5 . . ?
H11B C11 H11C 109.5 . . ?
C10 C12 H12A 109.5 . . ?
C10 C12 H12B 109.5 . . ?
H12A C12 H12B 109.5 . . ?
C10 C12 H12C 109.5 . . ?
H12A C12 H12C 109.5 . . ?
H12B C12 H12C 109.5 . . ?
O5 C13 C15 106.3(5) . . ?
O5 C13 C14 107.8(5) . . ?
C15 C13 C14 112.2(6) . . ?
O5 C13 H13 110.1 . . ?
C15 C13 H13 110.1 . . ?
C14 C13 H13 110.1 . . ?
C13 C14 H14A 109.5 . . ?
C13 C14 H14B 109.5 . . ?
H14A C14 H14B 109.5 . . ?
C13 C14 H14C 109.5 . . ?
H14A C14 H14C 109.5 . . ?
H14B C14 H14C 109.5 . . ?
C13 C15 H15A 109.5 . . ?
C13 C15 H15B 109.5 . . ?
H15A C15 H15B 109.5 . . ?
C13 C15 H15C 109.5 . . ?
H15A C15 H15C 109.5 . . ?
H15B C15 H15C 109.5 . . ?
O6 C16 C18 114.7(9) . . ?
O6 C16 C17 108.9(11) . . ?
C18 C16 C17 103.1(12) . . ?
O6 C16 H16 110.0 . . ?
C18 C16 H16 110.0 . . ?
C17 C16 H16 110.0 . . ?
C16 C17 H17A 109.5 . . ?
C16 C17 H17B 109.5 . . ?
H17A C17 H17B 109.5 . . ?
C16 C17 H17C 109.5 . . ?
H17A C17 H17C 109.5 . . ?
H17B C17 H17C 109.5 . . ?
C16 C18 H18A 109.5 . . ?
C16 C18 H18B 109.5 . . ?
H18A C18 H18B 109.5 . . ?
C16 C18 H18C 109.5 . . ?
H18A C18 H18C 109.5 . . ?
H18B C18 H18C 109.5 . . ?
C18' C16' O6 114.9(18) . . ?
C18' C16' C17' 114(2) . . ?
O6 C16' C17' 102.9(17) . . ?
C18' C16' H16' 108.1 . . ?
O6 C16' H16' 108.1 . . ?
C17' C16' H16' 108.1 . . ?
C16' C17' H17D 109.5 . . ?
C16' C17' H17E 109.5 . . ?
H17D C17' H17E 109.5 . . ?
C16' C17' H17F 109.5 . . ?
H17D C17' H17F 109.5 . . ?
H17E C17' H17F 109.5 . . ?
C16' C18' H18D 109.5 . . ?
C16' C18' H18E 109.5 . . ?
H18D C18' H18E 109.5 . . ?
C16' C18' H18F 109.5 . . ?
H18D C18' H18F 109.5 . . ?
H18E C18' H18F 109.5 . . ?
O7 C19 C21 106.1(7) . . ?
O7 C19 C20 109.2(5) . . ?
C21 C19 C20 111.0(7) . . ?
O7 C19 H19 110.2 . . ?
C21 C19 H19 110.2 . . ?
C20 C19 H19 110.2 . . ?
C19 C20 H20A 109.5 . . ?
C19 C20 H20B 109.5 . . ?
H20A C20 H20B 109.5 . . ?
C19 C20 H20C 109.5 . . ?
H20A C20 H20C 109.5 . . ?
H20B C20 H20C 109.5 . . ?
C19 C21 H21A 109.5 . . ?
C19 C21 H21B 109.5 . . ?
H21A C21 H21B 109.5 . . ?
C19 C21 H21C 109.5 . . ?
H21A C21 H21C 109.5 . . ?
H21B C21 H21C 109.5 . . ?
O8 C22 C23 107.0(4) . . ?
O8 C22 C24 107.0(4) . . ?
C23 C22 C24 112.1(5) . . ?
O8 C22 H22 110.2 . . ?
C23 C22 H22 110.2 . . ?
C24 C22 H22 110.2 . . ?
C22 C23 H23A 109.5 . . ?
C22 C23 H23B 109.5 . . ?
H23A C23 H23B 109.5 . . ?
C22 C23 H23C 109.5 . . ?
H23A C23 H23C 109.5 . . ?
H23B C23 H23C 109.5 . . ?
C22 C24 H24A 109.5 . . ?
C22 C24 H24B 109.5 . . ?
H24A C24 H24B 109.5 . . ?
C22 C24 H24C 109.5 . . ?
H24A C24 H24C 109.5 . . ?
H24B C24 H24C 109.5 . . ?
N1 C25 C26 123.1(4) . . ?
N1 C25 H25 118.5 . . ?
C26 C25 H25 118.5 . . ?
C25 C26 C27 119.8(4) . . ?
C25 C26 H26 120.1 . . ?
C27 C26 H26 120.1 . . ?
C28 C27 C26 116.7(4) . . ?
C28 C27 C30 122.9(4) . . ?
C26 C27 C30 120.4(4) . . ?
C27 C28 C29 120.6(4) . . ?
C27 C28 H28 119.7 . . ?
C29 C28 H28 119.7 . . ?
N1 C29 C28 121.8(4) . . ?
N1 C29 H29 119.1 . . ?
C28 C29 H29 119.1 . . ?
C27 C30 C31 113.3(3) . . ?
C27 C30 H30A 108.9 . . ?
C31 C30 H30A 108.9 . . ?
C27 C30 H30B 108.9 . . ?
C31 C30 H30B 108.9 . . ?
H30A C30 H30B 107.7 . . ?
C32 C31 C30 111.2(3) . . ?
C32 C31 H31A 109.4 . . ?
C30 C31 H31A 109.4 . . ?
C32 C31 H31B 109.4 . . ?
C30 C31 H31B 109.4 . . ?
H31A C31 H31B 108.0 . . ?
C33 C32 C31 111.4(3) . . ?
C33 C32 H32A 109.3 . . ?
C31 C32 H32A 109.3 . . ?
C33 C32 H32B 109.3 . . ?
C31 C32 H32B 109.3 . . ?
H32A C32 H32B 108.0 . . ?
C34 C33 C36 116.6(3) . . ?
C34 C33 C32 121.4(4) . . ?
C36 C33 C32 122.0(4) . . ?
C33 C34 C35 120.2(4) . . ?
C33 C34 H34 119.9 . . ?
C35 C34 H34 119.9 . . ?
N2 C35 C34 123.0(4) . . ?
N2 C35 H35 118.5 . . ?
C34 C35 H35 118.5 . . ?
C33 C36 C37 120.6(4) . . ?
C33 C36 H36 119.7 . . ?
C37 C36 H36 119.7 . . ?
N2 C37 C36 122.4(4) . . ?
N2 C37 H37 118.8 . . ?
C36 C37 H37 118.8 . . ?
N3 C38 C39 122.2(4) . . ?
N3 C38 H38 118.9 . . ?
C39 C38 H38 118.9 . . ?
C40 C39 C38 120.5(4) . . ?
C40 C39 H39 119.7 . . ?
C38 C39 H39 119.7 . . ?
C39 C40 C41 116.2(4) . . ?
C39 C40 C43 121.0(4) . . ?
C41 C40 C43 122.7(4) . . ?
C42 C41 C40 120.9(4) . . ?
C42 C41 H41 119.5 . . ?
C40 C41 H41 119.5 . . ?
N3 C42 C41 122.3(4) . . ?
N3 C42 H42 118.9 . . ?
C41 C42 H42 118.9 . . ?
C40 C43 C44 112.9(3) . . ?
C40 C43 H43A 109.0 . . ?
C44 C43 H43A 109.0 . . ?
C40 C43 H43B 109.0 . . ?
C44 C43 H43B 109.0 . . ?
H43A C43 H43B 107.8 . . ?
C45 C44 C43 113.2(4) . . ?
C45 C44 H44A 108.9 . . ?
C43 C44 H44A 108.9 . . ?
C45 C44 H44B 108.9 . . ?
C43 C44 H44B 108.9 . . ?
H44A C44 H44B 107.8 . . ?
C46 C45 C44 112.2(4) . . ?
C46 C45 H45A 109.2 . . ?
C44 C45 H45A 109.2 . . ?
C46 C45 H45B 109.2 . . ?
C44 C45 H45B 109.2 . . ?
H45A C45 H45B 107.9 . . ?
C47 C46 C50 116.1(4) . . ?
C47 C46 C45 121.2(4) . . ?
C50 C46 C45 122.7(4) . . ?
C48 C47 C46 120.5(4) . . ?
C48 C47 H47 119.8 . . ?
C46 C47 H47 119.8 . . ?
N4 C48 C47 122.7(4) . . ?
N4 C48 H48 118.6 . . ?
C47 C48 H48 118.6 . . ?
N4 C49 C50 122.8(4) . . ?
N4 C49 H49 118.6 . . ?
C50 C49 H49 118.6 . . ?
C49 C50 C46 120.4(5) . . ?
C49 C50 H50 119.8 . . ?
C46 C50 H50 119.8 . . ?

loop_
_geom_bond_atom_site_label_1
_geom_bond_atom_site_label_2
_geom_bond_distance
_geom_bond_site_symmetry_2
_geom_bond_publ_flag
Zn1 N2 2.022(3) . ?
Zn1 N4 2.061(3) 1_655 ?
Zn1 S3 2.3052(15) . ?
Zn1 S1 2.3092(12) . ?
Zn1 S4 3.7854(16) . ?
Zn1 S2 3.8066(13) . ?
Zn2 N3 2.023(3) . ?
Zn2 N1 2.057(3) . ?
Zn2 S5 2.3101(13) . ?
Zn2 S7 2.3199(11) . ?
Zn2 S6 3.7262(14) . ?
Zn2 S8 3.8579(15) . ?
S1 P1 2.0136(15) . ?
S2 P1 1.9420(14) . ?
S3 P2 2.000(2) . ?
S4 P2 1.905(3) . ?
S5 P3 2.0257(16) . ?
S6 P3 1.9307(19) . ?
S7 P4 2.0200(15) . ?
S8 P4 1.9354(16) . ?
P1 O1 1.570(4) . ?
P1 O2 1.578(3) . ?
P2 O3 1.570(5) . ?
P2 O4 1.595(4) . ?
P3 O5 1.568(3) . ?
P3 O6 1.606(4) . ?
P4 O8 1.584(3) . ?
P4 O7 1.588(3) . ?
O1 C1 1.465(5) . ?
O2 C4 1.452(6) . ?
O3 C7 1.220(9) . ?
O4 C10 1.408(9) . ?
O5 C13 1.473(6) . ?
O6 C16 1.378(10) . ?
O6 C16' 1.60(2) . ?
O7 C19 1.462(6) . ?
O8 C22 1.466(5) . ?
N1 C25 1.324(5) . ?
N1 C29 1.343(5) . ?
N2 C37 1.339(5) . ?
N2 C35 1.322(5) . ?
N3 C42 1.339(5) . ?
N3 C38 1.338(5) . ?
N4 C48 1.335(5) . ?
N4 C49 1.329(6) . ?
N4 Zn1 2.061(3) 1_455 ?
C1 C3 1.490(8) . ?
C1 C2 1.488(8) . ?
C1 H1 0.9900 . ?
C2 H2A 0.9700 . ?
C2 H2B 0.9700 . ?
C2 H2C 0.9700 . ?
C3 H3A 0.9700 . ?
C3 H3B 0.9700 . ?
C3 H3C 0.9700 . ?
C4 C5 1.453(9) . ?
C4 C6 1.460(9) . ?
C4 H4 0.9900 . ?
C5 H5A 0.9700 . ?
C5 H5B 0.9700 . ?
C5 H5C 0.9700 . ?
C6 H6A 0.9700 . ?
C6 H6B 0.9700 . ?
C6 H6C 0.9700 . ?
C7 C9 1.416(10) . ?
C7 C8 1.553(11) . ?
C7 H7 0.9900 . ?
C8 H8A 0.9700 . ?
C8 H8B 0.9700 . ?
C8 H8C 0.9700 . ?
C9 H9A 0.9700 . ?
C9 H9B 0.9700 . ?
C9 H9C 0.9700 . ?
C10 C11 1.389(16) . ?
C10 C12 1.609(16) . ?
C10 H10 0.9900 . ?
C11 H11A 0.9700 . ?
C11 H11B 0.9700 . ?
C11 H11C 0.9700 . ?
C12 H12A 0.9700 . ?
C12 H12B 0.9700 . ?
C12 H12C 0.9700 . ?
C13 C15 1.492(9) . ?
C13 C14 1.496(9) . ?
C13 H13 0.9900 . ?
C14 H14A 0.9700 . ?
C14 H14B 0.9700 . ?
C14 H14C 0.9700 . ?
C15 H15A 0.9700 . ?
C15 H15B 0.9700 . ?
C15 H15C 0.9700 . ?
C16 C18 1.408(16) . ?
C16 C17 1.459(19) . ?
C16 H16 0.9900 . ?
C17 H17A 0.9700 . ?
C17 H17B 0.9700 . ?
C17 H17C 0.9700 . ?
C18 H18A 0.9700 . ?
C18 H18B 0.9700 . ?
C18 H18C 0.9700 . ?
C16' C18' 1.43(3) . ?
C16' C17' 1.65(3) . ?
C16' H16' 0.9900 . ?
C17' H17D 0.9700 . ?
C17' H17E 0.9700 . ?
C17' H17F 0.9700 . ?
C18' H18D 0.9700 . ?
C18' H18E 0.9700 . ?
C18' H18F 0.9700 . ?
C19 C21 1.482(13) . ?
C19 C20 1.469(9) . ?
C19 H19 0.9900 . ?
C20 H20A 0.9700 . ?
C20 H20B 0.9700 . ?
C20 H20C 0.9700 . ?
C21 H21A 0.9700 . ?
C21 H21B 0.9700 . ?
C21 H21C 0.9700 . ?
C22 C23 1.504(7) . ?
C22 C24 1.499(8) . ?
C22 H22 0.9900 . ?
C23 H23A 0.9700 . ?
C23 H23B 0.9700 . ?
C23 H23C 0.9700 . ?
C24 H24A 0.9700 . ?
C24 H24B 0.9700 . ?
C24 H24C 0.9700 . ?
C25 C26 1.378(6) . ?
C25 H25 0.9400 . ?
C26 C27 1.383(6) . ?
C26 H26 0.9400 . ?
C27 C28 1.377(6) . ?
C27 C30 1.497(5) . ?
C28 C29 1.380(6) . ?
C28 H28 0.9400 . ?
C29 H29 0.9400 . ?
C30 C31 1.529(5) . ?
C30 H30A 0.9800 . ?
C30 H30B 0.9800 . ?
C31 C32 1.514(5) . ?
C31 H31A 0.9800 . ?
C31 H31B 0.9800 . ?
C32 C33 1.508(5) . ?
C32 H32A 0.9800 . ?
C32 H32B 0.9800 . ?
C33 C34 1.369(6) . ?
C33 C36 1.374(6) . ?
C34 C35 1.377(6) . ?
C34 H34 0.9400 . ?
C35 H35 0.9400 . ?
C36 C37 1.371(6) . ?
C36 H36 0.9400 . ?
C37 H37 0.9400 . ?
C38 C39 1.373(6) . ?
C38 H38 0.9400 . ?
C39 C40 1.384(6) . ?
C39 H39 0.9400 . ?
C40 C41 1.381(6) . ?
C40 C43 1.499(6) . ?
C41 C42 1.365(6) . ?
C41 H41 0.9400 . ?
C42 H42 0.9400 . ?
C43 C44 1.541(6) . ?
C43 H43A 0.9800 . ?
C43 H43B 0.9800 . ?
C44 C45 1.512(6) . ?
C44 H44A 0.9800 . ?
C44 H44B 0.9800 . ?
C45 C46 1.504(6) . ?
C45 H45A 0.9800 . ?
C45 H45B 0.9800 . ?
C46 C47 1.383(6) . ?
C46 C50 1.386(7) . ?
C47 C48 1.367(6) . ?
C47 H47 0.9400 . ?
C48 H48 0.9400 . ?
C49 C50 1.369(7) . ?
C49 H49 0.9400 . ?
C50 H50 0.9400 . ?
